data_4089314
loop_
_publ_author_name
'Uehara, Kazuhiro'
'Hikichi, Shiro'
'Akita, Munetaka'

_publ_section_title
;
 Rational Synthesis and Reversible Metal&#x2212;Metal Bond Scission of
 Heterobimetallic Xenophilic Complexes Containing an Unsupported, Polar
 Metal&#x2212;Metal Bond, TpiPr2M&#x2212;Co(CO)3L (M = Ni, Co, Fe, Mn; L =
 CO, PPh3)
;
_journal_issue 24
_journal_name_full Organometallics
_journal_page_first 5002
_journal_paper_doi 10.1021/om010651j
_journal_volume 20
_journal_year 2001
_chemical_formula_sum 'C31 H46 B Co Fe N6 O4'
_chemical_formula_weight 692.33
_chemical_name_common 'compound 1Fe'
_space_group_IT_number 61
_space_group_name_Hall '-P 2ac 2ab'
_space_group_name_H-M_alt 'P b c a'
_atom_sites_solution_hydrogens geom
_atom_sites_solution_primary direct
_atom_sites_solution_secondary difmap
_audit_creation_method SHELXL-97
_cell_angle_alpha 90.00
_cell_angle_beta 90.00
_cell_angle_gamma 90.00
_cell_formula_units_Z 8
_cell_length_a 18.7660(9)
_cell_length_b 33.6982(15)
_cell_length_c 11.1454(4)
_cell_measurement_temperature 213(2)
_cell_volume 7048.1(5)
_computing_structure_refinement 'SHELXL-97 (Sheldrick, 1997)'
_computing_structure_solution 'SHELXS-97 (Sheldrick, 1990)'
_diffrn_ambient_temperature 213(2)
_diffrn_measured_fraction_theta_full 0.971
_diffrn_measured_fraction_theta_max 0.971
_diffrn_radiation_monochromator graphite
_diffrn_radiation_source 'fine-focus sealed tube'
_diffrn_radiation_type 'Mo K\a'
_diffrn_radiation_wavelength 0.71069
_diffrn_reflns_av_R_equivalents 0.0000
_diffrn_reflns_av_sigmaI/netI 0.0916
_diffrn_reflns_limit_h_max 24
_diffrn_reflns_limit_h_min 0
_diffrn_reflns_limit_k_max 43
_diffrn_reflns_limit_k_min 0
_diffrn_reflns_limit_l_max 14
_diffrn_reflns_limit_l_min 0
_diffrn_reflns_number 7858
_diffrn_reflns_theta_full 27.48
_diffrn_reflns_theta_max 27.48
_diffrn_reflns_theta_min 1.21
_exptl_absorpt_coefficient_mu 0.924
_exptl_crystal_density_diffrn 1.305
_exptl_crystal_density_method 'not measured'
_exptl_crystal_F_000 2912
_refine_diff_density_max 1.500
_refine_diff_density_min -1.264
_refine_diff_density_rms 0.135
_refine_ls_extinction_method none
_refine_ls_goodness_of_fit_ref 1.289
_refine_ls_hydrogen_treatment mixed
_refine_ls_matrix_type full
_refine_ls_number_parameters 409
_refine_ls_number_reflns 7858
_refine_ls_number_restraints 0
_refine_ls_restrained_S_all 1.289
_refine_ls_R_factor_all 0.1282
_refine_ls_R_factor_gt 0.0858
_refine_ls_shift/su_max 0.001
_refine_ls_shift/su_mean 0.000
_refine_ls_structure_factor_coef Fsqd
_refine_ls_weighting_details 'calc w=1/[\s^2^(Fo^2^)+(0.1000P)^2^+0.0000P] where P=(Fo^2^+2Fc^2^)/3'
_refine_ls_weighting_scheme calc
_refine_ls_wR_factor_gt 0.2350
_refine_ls_wR_factor_ref 0.2462
_reflns_number_gt 4777
_reflns_number_total 7858
_reflns_threshold_expression >2sigma(I)
_cod_data_source_file om010651j.cif
_cod_data_source_block shelxl
_cod_depositor_comments
;
 Corrected the values of the '_diffrn_radiation_type' and
 '_refine_ls_weighting_details' data items by replacing a
 sequence of malformed symbols with the backslash symbol ('\')
 after consulting the original publication.

 Antanas Vaitkus,
 2019-12-11
;
_cod_database_code 4089314

loop_
_symmetry_equiv_pos_as_xyz
'x, y, z'
'x+1/2, -y+1/2, -z'
'-x, y+1/2, -z+1/2'
'-x+1/2, -y, z+1/2'
'-x, -y, -z'
'-x-1/2, y-1/2, z'
'x, -y-1/2, z-1/2'
'x-1/2, y, -z-1/2'

loop_
_atom_site_label
_atom_site_type_symbol
_atom_site_fract_x
_atom_site_fract_y
_atom_site_fract_z
_atom_site_U_iso_or_equiv
_atom_site_adp_type
_atom_site_occupancy
_atom_site_symmetry_multiplicity
_atom_site_calc_flag
_atom_site_refinement_flags
Co1 Co 0.64679(4) 0.12791(2) 0.14417(6) 0.0355(2) Uani 1 1 d .
Fe1 Fe 0.51948(4) 0.12676(2) 0.07707(6) 0.0286(2) Uani 1 1 d .
O1 O 0.8001(2) 0.12839(18) 0.1889(5) 0.0735(16) Uani 1 1 d .
O2 O 0.5911(3) 0.11975(19) 0.3875(4) 0.0805(18) Uani 1 1 d .
O3 O 0.6269(3) 0.20527(16) 0.0298(5) 0.0750(16) Uani 1 1 d .
O4 O 0.6379(3) 0.05601(14) 0.0021(5) 0.0616(13) Uani 1 1 d .
N11 N 0.4934(2) 0.12891(13) -0.1024(4) 0.0278(9) Uani 1 1 d .
N12 N 0.4205(2) 0.12749(12) -0.1252(3) 0.0269(8) Uani 1 1 d .
N21 N 0.4480(2) 0.08175(14) 0.1062(4) 0.0339(10) Uani 1 1 d .
N22 N 0.3822(2) 0.08796(13) 0.0578(4) 0.0281(9) Uani 1 1 d .
N31 N 0.4428(2) 0.16740(13) 0.1258(4) 0.0301(9) Uani 1 1 d .
N32 N 0.3791(2) 0.16320(13) 0.0634(3) 0.0290(9) Uani 1 1 d .
C1 C 0.7411(4) 0.1286(2) 0.1715(5) 0.0505(16) Uani 1 1 d .
C2 C 0.6115(4) 0.1236(2) 0.2918(5) 0.0505(15) Uani 1 1 d .
C3 C 0.6328(3) 0.1747(2) 0.0729(5) 0.0476(15) Uani 1 1 d .
C4 C 0.6388(3) 0.0843(2) 0.0575(5) 0.0411(13) Uani 1 1 d .
C11 C 0.5261(3) 0.12861(16) -0.2094(4) 0.0308(11) Uani 1 1 d .
C12 C 0.4737(3) 0.12712(19) -0.3004(4) 0.0399(13) Uani 1 1 d .
C13 C 0.4088(3) 0.12605(16) -0.2465(4) 0.0328(11) Uani 1 1 d .
C14 C 0.6049(3) 0.12852(18) -0.2232(5) 0.0355(12) Uani 1 1 d .
C15 C 0.6320(3) 0.1642(2) -0.2939(6) 0.0583(19) Uani 1 1 d .
H15A H 0.6186 0.1882 -0.2533 0.058 Uiso 1 1 calc R
H15B H 0.6115 0.1640 -0.3728 0.058 Uiso 1 1 calc R
H15C H 0.6830 0.1629 -0.3001 0.058 Uiso 1 1 calc R
C16 C 0.6296(3) 0.0903(2) -0.2828(7) 0.0570(18) Uani 1 1 d .
H16A H 0.6225 0.0685 -0.2288 0.057 Uiso 1 1 calc R
H16B H 0.6793 0.0924 -0.3024 0.057 Uiso 1 1 calc R
H16C H 0.6026 0.0860 -0.3548 0.057 Uiso 1 1 calc R
C17 C 0.3368(3) 0.12382(19) -0.3010(5) 0.0391(13) Uani 1 1 d .
C18 C 0.3327(4) 0.0878(2) -0.3819(7) 0.066(2) Uani 1 1 d .
H18A H 0.3420 0.0643 -0.3358 0.066 Uiso 1 1 calc R
H18B H 0.3675 0.0901 -0.4447 0.066 Uiso 1 1 calc R
H18C H 0.2859 0.0861 -0.4166 0.066 Uiso 1 1 calc R
C19 C 0.3207(4) 0.1611(2) -0.3740(6) 0.0558(17) Uani 1 1 d .
H19A H 0.3253 0.1841 -0.3235 0.056 Uiso 1 1 calc R
H19B H 0.2730 0.1597 -0.4048 0.056 Uiso 1 1 calc R
H19C H 0.3537 0.1631 -0.4395 0.056 Uiso 1 1 calc R
C21 C 0.4461(3) 0.04767(17) 0.1670(5) 0.0397(13) Uani 1 1 d .
C22 C 0.3775(3) 0.03152(17) 0.1576(5) 0.0411(13) Uani 1 1 d .
C23 C 0.3388(3) 0.05734(16) 0.0877(5) 0.0314(11) Uani 1 1 d .
C24 C 0.5091(3) 0.0312(2) 0.2329(6) 0.0577(19) Uani 1 1 d .
C25 C 0.5327(4) -0.0083(2) 0.1761(11) 0.094(3) Uani 1 1 d .
H25A H 0.5727 -0.0188 0.2197 0.094 Uiso 1 1 calc R
H25B H 0.5462 -0.0039 0.0940 0.094 Uiso 1 1 calc R
H25C H 0.4941 -0.0270 0.1791 0.094 Uiso 1 1 calc R
C26 C 0.4908(6) 0.0267(4) 0.3635(8) 0.129(5) Uani 1 1 d .
H26A H 0.4740 0.0515 0.3944 0.129 Uiso 1 1 calc R
H26B H 0.5326 0.0187 0.4071 0.129 Uiso 1 1 calc R
H26C H 0.4544 0.0069 0.3725 0.129 Uiso 1 1 calc R
C27 C 0.2622(3) 0.05334(17) 0.0480(6) 0.0399(13) Uani 1 1 d .
C28 C 0.2598(4) 0.0318(2) -0.0725(6) 0.0568(18) Uani 1 1 d .
H28A H 0.2734 0.0046 -0.0615 0.057 Uiso 1 1 calc R
H28B H 0.2922 0.0443 -0.1274 0.057 Uiso 1 1 calc R
H28C H 0.2123 0.0330 -0.1045 0.057 Uiso 1 1 calc R
C29 C 0.2176(3) 0.0316(2) 0.1359(7) 0.063(2) Uani 1 1 d .
H29A H 0.2204 0.0445 0.2125 0.063 Uiso 1 1 calc R
H29B H 0.2346 0.0048 0.1432 0.063 Uiso 1 1 calc R
H29C H 0.1690 0.0314 0.1090 0.063 Uiso 1 1 calc R
C31 C 0.4365(3) 0.19938(17) 0.1948(5) 0.0353(12) Uani 1 1 d .
C32 C 0.3692(3) 0.21701(17) 0.1780(5) 0.0362(12) Uani 1 1 d .
C33 C 0.3347(3) 0.19281(16) 0.0954(5) 0.0322(11) Uani 1 1 d .
C34 C 0.4938(3) 0.2125(2) 0.2820(5) 0.0427(14) Uani 1 1 d .
C35 C 0.5035(5) 0.2564(3) 0.2802(10) 0.090(3) Uani 1 1 d .
H35A H 0.5008 0.2658 0.1990 0.090 Uiso 1 1 calc R
H35B H 0.5493 0.2629 0.3133 0.090 Uiso 1 1 calc R
H35C H 0.4668 0.2687 0.3272 0.090 Uiso 1 1 calc R
C36 C 0.4755(4) 0.1988(3) 0.4073(6) 0.074(2) Uani 1 1 d .
H36A H 0.4363 0.2141 0.4374 0.074 Uiso 1 1 calc R
H36B H 0.5161 0.2024 0.4586 0.074 Uiso 1 1 calc R
H36C H 0.4626 0.1713 0.4054 0.074 Uiso 1 1 calc R
C37 C 0.2627(3) 0.19905(17) 0.0392(5) 0.0379(12) Uani 1 1 d .
C38 C 0.2723(3) 0.2242(2) -0.0726(5) 0.0494(15) Uani 1 1 d .
H38A H 0.2944 0.2489 -0.0515 0.049 Uiso 1 1 calc R
H38B H 0.2267 0.2293 -0.1083 0.049 Uiso 1 1 calc R
H38C H 0.3020 0.2103 -0.1289 0.049 Uiso 1 1 calc R
C39 C 0.2108(3) 0.2201(2) 0.1269(6) 0.0506(16) Uani 1 1 d .
H39A H 0.2282 0.2462 0.1444 0.051 Uiso 1 1 calc R
H39B H 0.2075 0.2050 0.1999 0.051 Uiso 1 1 calc R
H39C H 0.1645 0.2219 0.0906 0.051 Uiso 1 1 calc R
B1 B 0.3675(3) 0.12629(18) -0.0168(5) 0.0269(11) Uani 1 1 d .
H0 H 0.3065 0.1237 -0.0573 0.045 Uiso 1 1 d .
H12 H 0.4833 0.1270 -0.3846 0.048 Uiso 1 1 d .
H14 H 0.6255 0.1294 -0.1445 0.043 Uiso 1 1 d .
H17 H 0.3018 0.1210 -0.2394 0.048 Uiso 1 1 d .
H22 H 0.3608 0.0074 0.1943 0.049 Uiso 1 1 d .
H24 H 0.5473 0.0501 0.2266 0.070 Uiso 1 1 d .
H27 H 0.2429 0.0794 0.0385 0.049 Uiso 1 1 d .
H32 H 0.3510 0.2404 0.2168 0.044 Uiso 1 1 d .
H34 H 0.5385 0.2004 0.2589 0.052 Uiso 1 1 d .
H37 H 0.2430 0.1738 0.0175 0.046 Uiso 1 1 d .

loop_
_atom_site_aniso_label
_atom_site_aniso_U_11
_atom_site_aniso_U_22
_atom_site_aniso_U_33
_atom_site_aniso_U_23
_atom_site_aniso_U_13
_atom_site_aniso_U_12
Co1 0.0232(4) 0.0499(5) 0.0335(4) 0.0016(4) -0.0044(3) -0.0023(3)
Fe1 0.0175(3) 0.0384(4) 0.0300(4) 0.0031(3) -0.0015(3) -0.0014(3)
O1 0.027(2) 0.114(5) 0.080(3) -0.009(3) -0.015(2) -0.004(3)
O2 0.092(4) 0.108(5) 0.041(2) 0.016(3) 0.016(3) 0.020(4)
O3 0.071(3) 0.060(3) 0.094(4) 0.035(3) -0.012(3) -0.020(3)
O4 0.062(3) 0.051(3) 0.072(3) -0.007(3) -0.002(3) 0.003(2)
N11 0.0107(17) 0.043(2) 0.0297(19) 0.0034(19) -0.0008(14) 0.0009(17)
N12 0.0162(17) 0.039(2) 0.0252(18) 0.0002(19) -0.0012(15) -0.0043(18)
N21 0.023(2) 0.043(3) 0.036(2) 0.011(2) 0.0000(18) -0.0040(19)
N22 0.0167(19) 0.036(2) 0.032(2) 0.0011(18) 0.0009(16) -0.0022(17)
N31 0.0175(19) 0.037(2) 0.036(2) -0.0070(19) -0.0070(17) -0.0007(17)
N32 0.0177(19) 0.039(2) 0.031(2) 0.0038(19) -0.0031(16) 0.0018(17)
C1 0.049(4) 0.065(4) 0.038(3) -0.004(3) -0.006(3) 0.000(3)
C2 0.051(4) 0.058(4) 0.043(3) 0.002(3) -0.005(3) 0.008(3)
C3 0.034(3) 0.060(4) 0.048(3) 0.001(3) -0.006(3) -0.015(3)
C4 0.032(3) 0.048(3) 0.043(3) 0.005(3) -0.006(2) -0.003(3)
C11 0.020(2) 0.044(3) 0.029(2) -0.001(2) 0.0016(18) 0.000(2)
C12 0.026(2) 0.068(4) 0.025(2) 0.004(3) 0.000(2) -0.008(3)
C13 0.026(2) 0.042(3) 0.031(2) 0.002(3) -0.0031(19) -0.006(2)
C14 0.023(2) 0.049(3) 0.035(2) 0.002(3) -0.002(2) 0.004(2)
C15 0.027(3) 0.073(5) 0.075(5) 0.021(4) 0.008(3) -0.004(3)
C16 0.038(4) 0.065(4) 0.069(5) -0.008(4) 0.005(3) 0.005(3)
C17 0.016(2) 0.066(4) 0.036(3) 0.004(3) 0.000(2) 0.000(3)
C18 0.057(4) 0.065(5) 0.076(5) -0.002(4) -0.032(4) -0.009(4)
C19 0.037(3) 0.070(5) 0.060(4) 0.000(4) -0.016(3) 0.010(3)
C21 0.026(3) 0.043(3) 0.050(3) 0.014(3) -0.003(2) -0.003(2)
C22 0.034(3) 0.038(3) 0.052(3) 0.016(3) 0.002(3) -0.006(2)
C23 0.017(2) 0.037(3) 0.040(3) 0.004(2) 0.002(2) 0.000(2)
C24 0.039(3) 0.071(5) 0.064(4) 0.038(4) -0.014(3) -0.009(3)
C25 0.029(4) 0.068(5) 0.185(10) 0.042(6) -0.015(5) 0.010(3)
C26 0.070(6) 0.243(15) 0.075(6) 0.098(8) -0.011(5) -0.017(8)
C27 0.019(2) 0.035(3) 0.065(4) 0.004(3) -0.003(3) -0.002(2)
C28 0.038(3) 0.067(4) 0.065(4) 0.001(4) -0.018(3) 0.000(3)
C29 0.027(3) 0.063(4) 0.097(6) 0.012(4) 0.011(3) -0.011(3)
C31 0.026(3) 0.041(3) 0.039(3) -0.002(2) 0.000(2) -0.003(2)
C32 0.025(3) 0.036(3) 0.047(3) -0.007(2) 0.002(2) 0.002(2)
C33 0.031(3) 0.033(3) 0.033(2) 0.001(2) 0.003(2) -0.001(2)
C34 0.030(3) 0.058(4) 0.040(3) -0.007(3) -0.005(2) -0.004(3)
C35 0.083(6) 0.072(6) 0.116(8) 0.001(5) -0.042(6) -0.025(5)
C36 0.061(5) 0.121(8) 0.040(3) -0.008(4) -0.009(3) 0.003(5)
C37 0.029(3) 0.035(3) 0.050(3) 0.004(3) 0.004(3) 0.001(2)
C38 0.041(3) 0.067(4) 0.040(3) 0.009(3) -0.003(3) 0.000(3)
C39 0.040(3) 0.060(4) 0.052(3) 0.009(3) 0.002(3) 0.012(3)
B1 0.018(2) 0.035(3) 0.028(2) 0.004(2) -0.0002(19) -0.001(2)

loop_
_atom_type_symbol
_atom_type_description
_atom_type_scat_dispersion_real
_atom_type_scat_dispersion_imag
_atom_type_scat_source
C C 0.0033 0.0016 'International Tables Vol C Tables 4.2.6.8 and 6.1.1.4'
H H 0.0000 0.0000 'International Tables Vol C Tables 4.2.6.8 and 6.1.1.4'
O O 0.0106 0.0060 'International Tables Vol C Tables 4.2.6.8 and 6.1.1.4'
N N 0.0061 0.0033 'International Tables Vol C Tables 4.2.6.8 and 6.1.1.4'
B B 0.0013 0.0007 'International Tables Vol C Tables 4.2.6.8 and 6.1.1.4'
Fe Fe 0.3463 0.8444 'International Tables Vol C Tables 4.2.6.8 and 6.1.1.4'
Co Co 0.3494 0.9721 'International Tables Vol C Tables 4.2.6.8 and 6.1.1.4'

loop_
_geom_angle_atom_site_label_1
_geom_angle_atom_site_label_2
_geom_angle_atom_site_label_3
_geom_angle
C4 Co1 C2 114.0(3)
C4 Co1 C3 118.7(3)
C2 Co1 C3 115.4(3)
C4 Co1 C1 100.8(3)
C2 Co1 C1 102.2(3)
C3 Co1 C1 102.0(3)
C4 Co1 Fe1 75.09(19)
C2 Co1 Fe1 85.4(2)
C3 Co1 Fe1 75.0(2)
C1 Co1 Fe1 172.4(2)
N21 Fe1 N31 89.61(18)
N21 Fe1 N11 91.39(17)
N31 Fe1 N11 93.83(16)
N21 Fe1 Co1 126.03(13)
N31 Fe1 Co1 125.28(12)
N11 Fe1 Co1 121.07(11)
C11 N11 N12 106.7(4)
C11 N11 Fe1 139.0(3)
N12 N11 Fe1 114.2(3)
C13 N12 N11 109.8(4)
C13 N12 B1 131.2(4)
N11 N12 B1 118.9(4)
C21 N21 N22 107.9(4)
C21 N21 Fe1 137.3(4)
N22 N21 Fe1 114.6(3)
C23 N22 N21 109.3(4)
C23 N22 B1 130.9(4)
N21 N22 B1 119.9(4)
C31 N31 N32 107.2(4)
C31 N31 Fe1 138.9(3)
N32 N31 Fe1 113.6(3)
C33 N32 N31 108.8(4)
C33 N32 B1 131.4(4)
N31 N32 B1 119.5(4)
O1 C1 Co1 178.9(7)
O2 C2 Co1 177.1(7)
O3 C3 Co1 176.6(6)
O4 C4 Co1 176.0(6)
N11 C11 C12 108.7(4)
N11 C11 C14 123.2(4)
C12 C11 C14 128.1(5)
C13 C12 C11 107.9(4)
C12 C13 N12 106.9(4)
C12 C13 C17 129.6(5)
N12 C13 C17 123.5(4)
C11 C14 C16 110.5(5)
C11 C14 C15 112.6(5)
C16 C14 C15 109.9(5)
C13 C17 C18 109.3(5)
C13 C17 C19 110.9(5)
C18 C17 C19 109.5(5)
N21 C21 C22 108.8(5)
N21 C21 C24 123.1(5)
C22 C21 C24 128.2(5)
C23 C22 C21 106.4(5)
N22 C23 C22 107.6(4)
N22 C23 C27 124.6(5)
C22 C23 C27 127.8(5)
C21 C24 C26 109.4(7)
C21 C24 C25 110.3(6)
C26 C24 C25 112.0(8)
C29 C27 C23 112.8(5)
C29 C27 C28 109.3(6)
C23 C27 C28 109.2(5)
N31 C31 C32 110.2(5)
N31 C31 C34 123.1(5)
C32 C31 C34 126.7(5)
C33 C32 C31 104.9(5)
N32 C33 C32 108.8(5)
N32 C33 C37 123.2(5)
C32 C33 C37 127.7(5)
C35 C34 C36 110.1(7)
C35 C34 C31 111.6(6)
C36 C34 C31 110.1(5)
C33 C37 C38 108.3(5)
C33 C37 C39 111.5(5)
C38 C37 C39 109.7(5)
N32 B1 N22 109.4(4)
N32 B1 N12 109.6(4)
N22 B1 N12 108.7(4)

loop_
_geom_bond_atom_site_label_1
_geom_bond_atom_site_label_2
_geom_bond_distance
Co1 C4 1.767(7)
Co1 C2 1.780(6)
Co1 C3 1.785(7)
Co1 C1 1.795(7)
Co1 Fe1 2.5039(9)
Fe1 N21 2.050(4)
Fe1 N31 2.060(4)
Fe1 N11 2.060(4)
O1 C1 1.124(8)
O2 C2 1.141(8)
O3 C3 1.142(8)
O4 C4 1.135(7)
N11 C11 1.341(6)
N11 N12 1.392(5)
N12 C13 1.371(6)
N12 B1 1.565(6)
N21 C21 1.334(7)
N21 N22 1.364(6)
N22 C23 1.356(6)
N22 B1 1.561(7)
N31 C31 1.329(7)
N31 N32 1.391(6)
N32 C33 1.347(7)
N32 B1 1.547(7)
C11 C12 1.414(7)
C11 C14 1.487(7)
C12 C13 1.360(7)
C13 C17 1.483(7)
C14 C16 1.520(9)
C14 C15 1.526(8)
C17 C18 1.515(9)
C17 C19 1.528(9)
C21 C22 1.400(8)
C21 C24 1.498(8)
C22 C23 1.376(8)
C23 C27 1.511(7)
C24 C26 1.504(10)
C24 C25 1.541(12)
C27 C29 1.481(9)
C27 C28 1.527(9)
C31 C32 1.409(7)
C31 C34 1.515(7)
C32 C33 1.389(8)
C33 C37 1.504(8)
C34 C35 1.489(10)
C34 C36 1.510(9)
C37 C38 1.518(8)
C37 C39 1.551(8)
